data_4309257
loop_
_publ_author_name
'Haiyang He'
'Malgorzata Lipowska'
'Xiaolong Xu'
'Andrew T. Taylor'
'Maria Carlone'
'Luigi G. Marzilli'

_publ_contact_author_address
;
Emory University
Department of Chemistry
X-ray Crystallography Laboratory
Atlanta GA 30322-2210
USA
;
_publ_contact_author_email khardca@emory.edu
_publ_contact_author_fax 404-727-6586
_publ_contact_author_name 'Kenneth I. Hardcastle'
_publ_contact_author_phone 404-727-6140
_publ_section_title
;
Re(CO)3 Complexes Synthesized via an Improved Preparation of
Aqueous fac-[Re(CO)3(H2O)3]+ as an Aid in Assessing 99mTc Imaging Agents.
Structural Characterization and Solution Behavior of Complexes with
Thioether-Bearing Amino Acids as Tridentate Ligands
;
_journal_name_full 'Inorganic Chemistry'
_journal_page_first 5437
_journal_page_last 5446
_journal_paper_doi 10.1021/ic0501869
_journal_volume 44
_journal_year 2005
_chemical_formula_moiety '[C8 H8 N O7 Re S]2, [H2 O]'
_chemical_formula_sum 'C16 H18 N2 O15 Re2 S2'
_chemical_formula_weight 914.84
_chemical_name_systematic
; 
 ? 
;
_space_group_IT_number 5
_symmetry_cell_setting monoclinic
_symmetry_space_group_name_Hall 'C 2y'
_symmetry_space_group_name_H-M 'C 1 2 1'
_atom_sites_solution_hydrogens geom
_atom_sites_solution_primary direct
_atom_sites_solution_secondary difmap
_audit_creation_method SHELXL-97
_cell_angle_alpha 90.00
_cell_angle_beta 100.343(6)
_cell_angle_gamma 90.00
_cell_formula_units_Z 4
_cell_length_a 12.6341(12)
_cell_length_b 8.0536(7)
_cell_length_c 23.669(2)
_cell_measurement_reflns_used 4364
_cell_measurement_temperature 100(2)
_cell_measurement_theta_max 65.60
_cell_measurement_theta_min 3.80
_cell_volume 2369.2(4)
_computing_cell_refinement 'Bruker SMART'
_computing_data_collection 'Bruker SMART'
_computing_data_reduction 'Bruker SAINT'
_computing_molecular_graphics 'Bruker SHELXTL'
_computing_publication_material 'Bruker SHELXTL'
_computing_structure_refinement 'SHELXL-97 (Sheldrick, 1997)'
_computing_structure_solution 'SHELXS-97 (Sheldrick, 1990)'
_diffrn_ambient_temperature 100(2)
_diffrn_measured_fraction_theta_full 0.876
_diffrn_measured_fraction_theta_max 0.876
_diffrn_measurement_device_type 'CCD area detector'
_diffrn_measurement_method 'phi and omega scans'
_diffrn_radiation_monochromator graphite
_diffrn_radiation_source 'fine-focus sealed tube'
_diffrn_radiation_type CuK\a
_diffrn_radiation_wavelength 1.54178
_diffrn_reflns_av_R_equivalents 0.0458
_diffrn_reflns_av_sigmaI/netI 0.0786
_diffrn_reflns_limit_h_max 14
_diffrn_reflns_limit_h_min -14
_diffrn_reflns_limit_k_max 9
_diffrn_reflns_limit_k_min -9
_diffrn_reflns_limit_l_max 27
_diffrn_reflns_limit_l_min -27
_diffrn_reflns_number 4776
_diffrn_reflns_theta_full 65.76
_diffrn_reflns_theta_max 65.76
_diffrn_reflns_theta_min 3.80
_exptl_absorpt_coefficient_mu 22.066
_exptl_absorpt_correction_T_max 0.4723
_exptl_absorpt_correction_T_min 0.1365
_exptl_absorpt_correction_type multi-scan
_exptl_absorpt_process_details 'SADABS V2.10, Sheldrick 2003'
_exptl_crystal_colour colorless
_exptl_crystal_density_diffrn 2.565
_exptl_crystal_density_method 'not measured'
_exptl_crystal_description plate
_exptl_crystal_F_000 1720
_exptl_crystal_size_max 0.15
_exptl_crystal_size_mid 0.12
_exptl_crystal_size_min 0.04
_refine_diff_density_max 2.094
_refine_diff_density_min -2.943
_refine_diff_density_rms 0.339
_refine_ls_abs_structure_details 'Flack H D (1983), Acta Cryst. A39, 876-881'
_refine_ls_abs_structure_Flack 0.04(3)
_refine_ls_extinction_method none
_refine_ls_goodness_of_fit_ref 1.062
_refine_ls_hydrogen_treatment mixed
_refine_ls_matrix_type full
_refine_ls_number_parameters 170
_refine_ls_number_reflns 2838
_refine_ls_number_restraints 1
_refine_ls_restrained_S_all 1.061
_refine_ls_R_factor_all 0.0523
_refine_ls_R_factor_gt 0.0502
_refine_ls_shift/su_max 0.005
_refine_ls_shift/su_mean 0.000
_refine_ls_structure_factor_coef Fsqd
_refine_ls_weighting_details 'calc w=1/[\s^2^(Fo^2^)+(0.0801P)^2^+0.0000P] where P=(Fo^2^+2Fc^2^)/3'
_refine_ls_weighting_scheme calc
_refine_ls_wR_factor_gt 0.1261
_refine_ls_wR_factor_ref 0.1273
_reflns_number_gt 2718
_reflns_number_total 2838
_reflns_threshold_expression >2sigma(I)
_cod_data_source_file ic0501869si20050418_102502_1.cif
_cod_data_source_block 5B
_cod_depositor_comments
;
The following automatic conversions were performed:
'_symmetry_cell_setting' value 'Monoclinic' changed to 'monoclinic'
according to '/home/saulius/struct/CIF-dictionaries/cif_core.dic'
dictionary named 'cif_core.dic' version 2.4.1 from 2010-06-29.

Automatic conversion script
Id: cif_fix_enum 1527 2010-12-29 10:47:43Z saulius 
;
_cod_original_cell_volume 2369.1(4)
_cod_database_code 4309257

loop_
_symmetry_equiv_pos_as_xyz
'x, y, z'
'-x, y, -z'
'x+1/2, y+1/2, z'
'-x+1/2, y+1/2, -z'

loop_
_atom_site_label
_atom_site_type_symbol
_atom_site_fract_x
_atom_site_fract_y
_atom_site_fract_z
_atom_site_U_iso_or_equiv
_atom_site_adp_type
_atom_site_occupancy
_atom_site_symmetry_multiplicity
_atom_site_calc_flag
_atom_site_refinement_flags
_atom_site_disorder_assembly
_atom_site_disorder_group
C1 C 0.1539(11) 0.5099(17) 0.8135(5) 0.006(3) Uiso 1 1 d . . .
C2 C 0.1163(11) 0.5796(17) 0.9186(5) 0.007(3) Uiso 1 1 d . . .
C3 C 0.0381(12) 0.786(2) 0.8269(6) 0.018(3) Uiso 1 1 d . . .
C4 C 0.3022(11) 1.0258(17) 0.9064(6) 0.010(3) Uiso 1 1 d . . .
H4 H 0.3707 0.9616 0.9165 0.012 Uiso 1 1 calc R . .
C5 C 0.2815(12) 1.0624(18) 0.8402(6) 0.014(3) Uiso 1 1 d . . .
H5A H 0.3408 1.1311 0.8307 0.017 Uiso 1 1 calc R . .
H5B H 0.2136 1.1254 0.8295 0.017 Uiso 1 1 calc R . .
C6 C 0.3149(10) 1.1879(18) 0.9383(5) 0.010(3) Uiso 1 1 d . . .
C7 C 0.4078(10) 0.7826(17) 0.8217(5) 0.008(3) Uiso 1 1 d . . .
H7B H 0.4239 0.7101 0.7905 0.010 Uiso 1 1 calc R . .
H7A H 0.4603 0.8752 0.8262 0.010 Uiso 1 1 calc R . .
C8 C 0.4246(10) 0.6828(17) 0.8774(5) 0.008(3) Uiso 1 1 d . . .
N1 N 0.2145(9) 0.9248(14) 0.9194(4) 0.006(2) Uiso 1 1 d . . .
H1A H 0.1537 0.9896 0.9160 0.007 Uiso 1 1 calc R . .
H1B H 0.2315 0.8899 0.9569 0.007 Uiso 1 1 calc R . .
O1 O 0.1436(8) 0.3981(13) 0.7839(4) 0.017(2) Uiso 1 1 d . . .
O2 O 0.0776(8) 0.5052(13) 0.9514(4) 0.017(2) Uiso 1 1 d . . .
O3 O -0.0393(8) 0.8429(13) 0.8049(4) 0.015(2) Uiso 1 1 d . . .
O4 O 0.3986(7) 1.2751(13) 0.9294(4) 0.017(2) Uiso 1 1 d . . .
O5 O 0.2541(7) 1.2304(14) 0.9718(3) 0.015(2) Uiso 1 1 d . . .
H5O H 0.2721 1.3250 0.9851 0.018 Uiso 1 1 calc R . .
O6 O 0.5175(7) 0.6394(12) 0.8968(4) 0.011(2) Uiso 1 1 d . . .
O7 O 0.3417(7) 0.6441(11) 0.8987(3) 0.0022(17) Uiso 1 1 d . . .
Re1 Re 0.17752(4) 0.70166(7) 0.86250(2) 0.00585(14) Uani 1 1 d . . .
S1 S 0.2727(3) 0.8685(4) 0.79979(13) 0.0080(7) Uani 1 1 d . . .
C11 C 0.7111(12) 0.4347(17) 0.3134(6) 0.010(3) Uiso 1 1 d . . .
C21 C 0.8235(11) 0.3671(18) 0.4163(6) 0.010(3) Uiso 1 1 d . . .
C31 C 0.8387(11) 0.1568(18) 0.3244(5) 0.011(3) Uiso 1 1 d . . .
C41 C 0.6337(12) -0.0836(18) 0.4071(6) 0.011(3) Uiso 1 1 d . . .
H41 H 0.5740 -0.0189 0.4191 0.013 Uiso 1 1 calc R . .
C51 C 0.6028(11) -0.1204(17) 0.3431(5) 0.010(3) Uiso 1 1 d . . .
H51B H 0.5336 -0.1811 0.3359 0.012 Uiso 1 1 calc R . .
H51A H 0.6582 -0.1926 0.3312 0.012 Uiso 1 1 calc R . .
C61 C 0.6467(10) -0.2452(18) 0.4408(5) 0.009(3) Uiso 1 1 d . . .
C71 C 0.4714(10) 0.1676(16) 0.3202(5) 0.005(3) Uiso 1 1 d . . .
H71A H 0.4390 0.2450 0.2894 0.006 Uiso 1 1 calc R . .
H71B H 0.4178 0.0795 0.3229 0.006 Uiso 1 1 calc R . .
C81 C 0.4933(10) 0.2622(17) 0.3770(5) 0.007(3) Uiso 1 1 d . . .
N11 N 0.7326(9) 0.0171(14) 0.4195(5) 0.006(2) Uiso 1 1 d . . .
H11A H 0.7906 -0.0484 0.4158 0.008 Uiso 1 1 calc R . .
H11B H 0.7421 0.0533 0.4569 0.008 Uiso 1 1 calc R . .
O11 O 0.7030(8) 0.5510(13) 0.2833(4) 0.013(2) Uiso 1 1 d . . .
O21 O 0.8900(8) 0.4395(13) 0.4489(4) 0.014(2) Uiso 1 1 d . . .
O31 O 0.9059(7) 0.1007(12) 0.3001(4) 0.011(2) Uiso 1 1 d . . .
O41 O 0.5546(8) -0.3315(13) 0.4308(4) 0.019(2) Uiso 1 1 d . . .
O51 O 0.7277(6) -0.2802(13) 0.4734(3) 0.0075(18) Uiso 1 1 d . . .
H81 H 0.7181 -0.3681 0.4909 0.011 Uiso 1 1 calc R . .
O61 O 0.4130(7) 0.3024(13) 0.3977(4) 0.012(2) Uiso 1 1 d . . .
O71 O 0.5889(7) 0.2991(12) 0.3978(4) 0.010(2) Uiso 1 1 d . . .
Re11 Re 0.72818(4) 0.23957(7) 0.36060(2) 0.00588(14) Uani 1 1 d . . .
S11 S 0.5898(3) 0.0723(4) 0.29965(13) 0.0084(7) Uani 1 1 d . . .
O1W O 0.5000 0.5018(17) 0.0000 0.012(3) Uiso 1 2 d S . .
O2W O 0.5000 0.4417(17) 0.5000 0.011(3) Uiso 1 2 d S . .

loop_
_atom_site_aniso_label
_atom_site_aniso_U_11
_atom_site_aniso_U_22
_atom_site_aniso_U_33
_atom_site_aniso_U_23
_atom_site_aniso_U_13
_atom_site_aniso_U_12
Re1 0.0062(3) 0.0085(3) 0.0023(2) 0.0001(2) -0.0006(2) -0.0006(3)
S1 0.0084(15) 0.0120(15) 0.004 0.0010(13) 0.0019(12) -0.0052(16)
Re11 0.0063(3) 0.0078(3) 0.0031(2) 0.0007(2) -0.0002(2) -0.0008(3)
S11 0.0082(15) 0.0146(16) 0.0021(13) -0.0016(13) -0.0001(13) 0.0005(16)

loop_
_atom_type_symbol
_atom_type_description
_atom_type_scat_dispersion_real
_atom_type_scat_dispersion_imag
_atom_type_scat_source
C C 0.0181 0.0091 'International Tables Vol C Tables 4.2.6.8 and 6.1.1.4'
H H 0.0000 0.0000 'International Tables Vol C Tables 4.2.6.8 and 6.1.1.4'
N N 0.0311 0.0180 'International Tables Vol C Tables 4.2.6.8 and 6.1.1.4'
O O 0.0492 0.0322 'International Tables Vol C Tables 4.2.6.8 and 6.1.1.4'
S S 0.3331 0.5567 'International Tables Vol C Tables 4.2.6.8 and 6.1.1.4'
Re Re -5.2083 5.8923 'International Tables Vol C Tables 4.2.6.8 and 6.1.1.4'

loop_
_geom_angle_atom_site_label_1
_geom_angle_atom_site_label_2
_geom_angle_atom_site_label_3
_geom_angle
_geom_angle_site_symmetry_1
_geom_angle_site_symmetry_3
_geom_angle_publ_flag
O1 C1 Re1 177.4(13) . . ?
O2 C2 Re1 178.5(12) . . ?
O3 C3 Re1 175.3(14) . . ?
N1 C4 C6 113.4(11) . . ?
N1 C4 C5 108.6(11) . . ?
C6 C4 C5 108.8(11) . . ?
N1 C4 H4 108.6 . . ?
C6 C4 H4 108.6 . . ?
C5 C4 H4 108.6 . . ?
C4 C5 S1 110.3(10) . . ?
C4 C5 H5A 109.6 . . ?
S1 C5 H5A 109.6 . . ?
C4 C5 H5B 109.6 . . ?
S1 C5 H5B 109.6 . . ?
H5A C5 H5B 108.1 . . ?
O5 C6 O4 123.9(13) . . ?
O5 C6 C4 122.5(12) . . ?
O4 C6 C4 113.5(11) . . ?
C8 C7 S1 114.9(9) . . ?
C8 C7 H7B 108.5 . . ?
S1 C7 H7B 108.5 . . ?
C8 C7 H7A 108.5 . . ?
S1 C7 H7A 108.5 . . ?
H7B C7 H7A 107.5 . . ?
O6 C8 O7 125.2(11) . . ?
O6 C8 C7 116.5(11) . . ?
O7 C8 C7 118.2(11) . . ?
C4 N1 Re1 114.0(8) . . ?
C4 N1 H1A 108.8 . . ?
Re1 N1 H1A 108.8 . . ?
C4 N1 H1B 108.8 . . ?
Re1 N1 H1B 108.8 . . ?
H1A N1 H1B 107.7 . . ?
C6 O5 H5O 109.5 . . ?
C8 O7 Re1 126.1(7) . . ?
C1 Re1 C2 88.2(6) . . ?
C1 Re1 C3 89.3(6) . . ?
C2 Re1 C3 91.8(6) . . ?
C1 Re1 O7 95.8(5) . . ?
C2 Re1 O7 95.4(4) . . ?
C3 Re1 O7 171.3(5) . . ?
C1 Re1 N1 176.9(5) . . ?
C2 Re1 N1 93.5(5) . . ?
C3 Re1 N1 93.2(5) . . ?
O7 Re1 N1 81.4(4) . . ?
C1 Re1 S1 96.5(4) . . ?
C2 Re1 S1 173.3(4) . . ?
C3 Re1 S1 93.0(5) . . ?
O7 Re1 S1 79.5(2) . . ?
N1 Re1 S1 81.6(3) . . ?
C5 S1 C7 102.1(7) . . ?
C5 S1 Re1 98.1(5) . . ?
C7 S1 Re1 98.9(4) . . ?
O11 C11 Re11 177.6(13) . . ?
O21 C21 Re11 174.0(12) . . ?
O31 C31 Re11 177.4(11) . . ?
N11 C41 C61 111.0(11) . . ?
N11 C41 C51 111.2(11) . . ?
C61 C41 C51 109.8(11) . . ?
N11 C41 H41 108.2 . . ?
C61 C41 H41 108.2 . . ?
C51 C41 H41 108.2 . . ?
C41 C51 S11 111.7(10) . . ?
C41 C51 H51B 109.3 . . ?
S11 C51 H51B 109.3 . . ?
C41 C51 H51A 109.3 . . ?
S11 C51 H51A 109.3 . . ?
H51B C51 H51A 107.9 . . ?
O51 C61 O41 127.3(13) . . ?
O51 C61 C41 122.6(12) . . ?
O41 C61 C41 110.1(11) . . ?
C81 C71 S11 114.6(8) . . ?
C81 C71 H71A 108.6 . . ?
S11 C71 H71A 108.6 . . ?
C81 C71 H71B 108.6 . . ?
S11 C71 H71B 108.6 . . ?
H71A C71 H71B 107.6 . . ?
O61 C81 O71 125.4(12) . . ?
O61 C81 C71 116.3(11) . . ?
O71 C81 C71 118.2(11) . . ?
C41 N11 Re11 112.7(8) . . ?
C41 N11 H11A 109.0 . . ?
Re11 N11 H11A 109.0 . . ?
C41 N11 H11B 109.0 . . ?
Re11 N11 H11B 109.0 . . ?
H11A N11 H11B 107.8 . . ?
C61 O51 H81 109.5 . . ?
C81 O71 Re11 125.8(8) . . ?
C31 Re11 C21 94.4(6) . . ?
C31 Re11 C11 92.3(6) . . ?
C21 Re11 C11 87.3(6) . . ?
C31 Re11 O71 171.2(5) . . ?
C21 Re11 O71 93.3(5) . . ?
C11 Re11 O71 92.4(5) . . ?
C31 Re11 N11 93.5(5) . . ?
C21 Re11 N11 93.3(5) . . ?
C11 Re11 N11 174.1(5) . . ?
O71 Re11 N11 81.8(4) . . ?
C31 Re11 S11 92.7(4) . . ?
C21 Re11 S11 171.8(4) . . ?
C11 Re11 S11 96.5(4) . . ?
O71 Re11 S11 79.3(3) . . ?
N11 Re11 S11 82.2(3) . . ?
C71 S11 C51 101.5(6) . . ?
C71 S11 Re11 98.3(4) . . ?
C51 S11 Re11 98.6(4) . . ?

loop_
_geom_bond_atom_site_label_1
_geom_bond_atom_site_label_2
_geom_bond_distance
_geom_bond_site_symmetry_2
_geom_bond_publ_flag
C1 O1 1.133(17) . ?
C1 Re1 1.922(13) . ?
C2 O2 1.155(16) . ?
C2 Re1 1.923(13) . ?
C3 O3 1.122(17) . ?
C3 Re1 1.933(14) . ?
C4 N1 1.452(18) . ?
C4 C6 1.502(19) . ?
C4 C5 1.568(18) . ?
C4 H4 1.0000 . ?
C5 S1 1.824(15) . ?
C5 H5A 0.9900 . ?
C5 H5B 0.9900 . ?
C6 O5 1.247(15) . ?
C6 O4 1.317(16) . ?
C7 C8 1.526(17) . ?
C7 S1 1.829(13) . ?
C7 H7B 0.9900 . ?
C7 H7A 0.9900 . ?
C8 O6 1.231(15) . ?
C8 O7 1.281(15) . ?
N1 Re1 2.244(11) . ?
N1 H1A 0.9200 . ?
N1 H1B 0.9200 . ?
O5 H5O 0.8400 . ?
O7 Re1 2.148(8) . ?
Re1 S1 2.469(3) . ?
C11 O11 1.170(17) . ?
C11 Re11 1.918(14) . ?
C21 O21 1.187(17) . ?
C21 Re11 1.916(14) . ?
C31 O31 1.196(16) . ?
C31 Re11 1.886(13) . ?
C41 N11 1.474(18) . ?
C41 C61 1.520(19) . ?
C41 C51 1.523(17) . ?
C41 H41 1.0000 . ?
C51 S11 1.853(14) . ?
C51 H51B 0.9900 . ?
C51 H51A 0.9900 . ?
C61 O51 1.199(14) . ?
C61 O41 1.339(16) . ?
C71 C81 1.526(17) . ?
C71 S11 1.824(12) . ?
C71 H71A 0.9900 . ?
C71 H71B 0.9900 . ?
C81 O61 1.246(15) . ?
C81 O71 1.255(15) . ?
N11 Re11 2.265(11) . ?
N11 H11A 0.9200 . ?
N11 H11B 0.9200 . ?
O51 H81 0.8400 . ?
O71 Re11 2.158(9) . ?
Re11 S11 2.459(3) . ?

loop_
_geom_hbond_atom_site_label_D
_geom_hbond_atom_site_label_H
_geom_hbond_atom_site_label_A
_geom_hbond_distance_DH
_geom_hbond_distance_HA
_geom_hbond_distance_DA
_geom_hbond_angle_DHA
_geom_hbond_site_symmetry_A
N1 H1A O6 0.92 2.08 2.999(15) 172.3 3_455
N1 H1B O5 0.92 2.10 2.980(14) 159.0 4_547
O5 H5O N1 0.84 2.38 2.980(14) 129.3 4_557
N11 H11A O61 0.92 2.06 2.978(15) 173.5 3_545
N11 H11B O51 0.92 2.11 2.981(14) 158.4 4_656
O51 H81 N11 0.84 2.29 2.981(14) 139.1 4_646

loop_
_geom_torsion_atom_site_label_1
_geom_torsion_atom_site_label_2
_geom_torsion_atom_site_label_3
_geom_torsion_atom_site_label_4
_geom_torsion
_geom_torsion_site_symmetry_1
_geom_torsion_site_symmetry_2
_geom_torsion_site_symmetry_3
_geom_torsion_site_symmetry_4
_geom_torsion_publ_flag
N1 C4 C5 S1 -59.1(13) . . . . ?
C6 C4 C5 S1 177.0(9) . . . . ?
N1 C4 C6 O5 -1.0(18) . . . . ?
C5 C4 C6 O5 120.0(13) . . . . ?
N1 C4 C6 O4 175.9(11) . . . . ?
C5 C4 C6 O4 -63.1(14) . . . . ?
S1 C7 C8 O6 -172.0(10) . . . . ?
S1 C7 C8 O7 11.3(16) . . . . ?
C6 C4 N1 Re1 171.0(8) . . . . ?
C5 C4 N1 Re1 49.9(13) . . . . ?
O6 C8 O7 Re1 -175.0(10) . . . . ?
C7 C8 O7 Re1 1.5(16) . . . . ?
O1 C1 Re1 C2 -143(27) . . . . ?
O1 C1 Re1 C3 126(27) . . . . ?
O1 C1 Re1 O7 -47(27) . . . . ?
O1 C1 Re1 N1 -19(34) . . . . ?
O1 C1 Re1 S1 33(27) . . . . ?
O2 C2 Re1 C1 -47(47) . . . . ?
O2 C2 Re1 C3 42(47) . . . . ?
O2 C2 Re1 O7 -143(47) . . . . ?
O2 C2 Re1 N1 136(47) . . . . ?
O2 C2 Re1 S1 178(100) . . . . ?
O3 C3 Re1 C1 -115(16) . . . . ?
O3 C3 Re1 C2 157(16) . . . . ?
O3 C3 Re1 O7 12(19) . . . . ?
O3 C3 Re1 N1 63(16) . . . . ?
O3 C3 Re1 S1 -18(16) . . . . ?
C8 O7 Re1 C1 86.2(10) . . . . ?
C8 O7 Re1 C2 174.9(10) . . . . ?
C8 O7 Re1 C3 -40(3) . . . . ?
C8 O7 Re1 N1 -92.3(10) . . . . ?
C8 O7 Re1 S1 -9.4(9) . . . . ?
C4 N1 Re1 C1 32(9) . . . . ?
C4 N1 Re1 C2 154.8(9) . . . . ?
C4 N1 Re1 C3 -113.2(10) . . . . ?
C4 N1 Re1 O7 59.9(9) . . . . ?
C4 N1 Re1 S1 -20.7(8) . . . . ?
C4 C5 S1 C7 -63.7(11) . . . . ?
C4 C5 S1 Re1 37.3(10) . . . . ?
C8 C7 S1 C5 85.0(11) . . . . ?
C8 C7 S1 Re1 -15.3(10) . . . . ?
C1 Re1 S1 C5 173.0(6) . . . . ?
C2 Re1 S1 C5 -52(4) . . . . ?
C3 Re1 S1 C5 83.4(7) . . . . ?
O7 Re1 S1 C5 -92.2(5) . . . . ?
N1 Re1 S1 C5 -9.4(6) . . . . ?
C1 Re1 S1 C7 -83.3(6) . . . . ?
C2 Re1 S1 C7 51(4) . . . . ?
C3 Re1 S1 C7 -172.9(6) . . . . ?
O7 Re1 S1 C7 11.5(5) . . . . ?
N1 Re1 S1 C7 94.3(5) . . . . ?
N11 C41 C51 S11 -55.0(14) . . . . ?
C61 C41 C51 S11 -178.3(9) . . . . ?
N11 C41 C61 O51 1.0(18) . . . . ?
C51 C41 C61 O51 124.4(13) . . . . ?
N11 C41 C61 O41 177.4(10) . . . . ?
C51 C41 C61 O41 -59.2(15) . . . . ?
S11 C71 C81 O61 -167.2(10) . . . . ?
S11 C71 C81 O71 15.7(16) . . . . ?
C61 C41 N11 Re11 171.0(8) . . . . ?
C51 C41 N11 Re11 48.3(13) . . . . ?
O61 C81 O71 Re11 -177.2(10) . . . . ?
C71 C81 O71 Re11 -0.4(17) . . . . ?
O31 C31 Re11 C21 177(100) . . . . ?
O31 C31 Re11 C11 -96(27) . . . . ?
O31 C31 Re11 O71 25(29) . . . . ?
O31 C31 Re11 N11 83(27) . . . . ?
O31 C31 Re11 S11 1(27) . . . . ?
O21 C21 Re11 C31 -7(11) . . . . ?
O21 C21 Re11 C11 -99(11) . . . . ?
O21 C21 Re11 O71 169(11) . . . . ?
O21 C21 Re11 N11 87(11) . . . . ?
O21 C21 Re11 S11 143(9) . . . . ?
O11 C11 Re11 C31 12(31) . . . . ?
O11 C11 Re11 C21 106(31) . . . . ?
O11 C11 Re11 O71 -161(31) . . . . ?
O11 C11 Re11 N11 -158(28) . . . . ?
O11 C11 Re11 S11 -81(31) . . . . ?
C81 O71 Re11 C31 -36(3) . . . . ?
C81 O71 Re11 C21 173.3(11) . . . . ?
C81 O71 Re11 C11 85.9(11) . . . . ?
C81 O71 Re11 N11 -93.8(11) . . . . ?
C81 O71 Re11 S11 -10.2(10) . . . . ?
C41 N11 Re11 C31 -113.1(9) . . . . ?
C41 N11 Re11 C21 152.3(9) . . . . ?
C41 N11 Re11 C11 57(5) . . . . ?
C41 N11 Re11 O71 59.4(9) . . . . ?
C41 N11 Re11 S11 -20.9(8) . . . . ?
C81 C71 S11 C51 81.1(10) . . . . ?
C81 C71 S11 Re11 -19.5(10) . . . . ?
C41 C51 S11 C71 -67.8(11) . . . . ?
C41 C51 S11 Re11 32.6(10) . . . . ?
C31 Re11 S11 C71 -169.8(6) . . . . ?
C21 Re11 S11 C71 40(3) . . . . ?
C11 Re11 S11 C71 -77.3(6) . . . . ?
O71 Re11 S11 C71 13.9(5) . . . . ?
N11 Re11 S11 C71 97.0(5) . . . . ?
C31 Re11 S11 C51 87.1(6) . . . . ?
C21 Re11 S11 C51 -63(3) . . . . ?
C11 Re11 S11 C51 179.7(6) . . . . ?
O71 Re11 S11 C51 -89.1(5) . . . . ?
N11 Re11 S11 C51 -6.1(5) . . . . ?
